data_2228803
loop_
_publ_author_name
'Pourayoubi, Mehrdad'
'Zargaran, Poorya'
'Rheingold, Arnold L.'
'Golen, James A.'

_publ_section_title
;
 Diphenyl (2-chlorobenzylamido)phosphate
;
_journal_coeditor_code LH5173
_journal_issue 1
_journal_name_full 'Acta Crystallographica Section E'
_journal_page_first o5
_journal_paper_doi 10.1107/S160053681004955X
_journal_volume 67
_journal_year 2011
_chemical_formula_iupac 'C19 H17 Cl N O3 P'
_chemical_formula_moiety 'C19 H17 Cl N O3 P'
_chemical_formula_sum 'C19 H17 Cl N O3 P'
_chemical_formula_weight 373.76
_chemical_name_systematic
;
Diphenyl (2-chlorobenzylamido)phosphate
;
_space_group_IT_number 2
_symmetry_cell_setting triclinic
_symmetry_space_group_name_Hall '-P 1'
_symmetry_space_group_name_H-M 'P -1'
_atom_sites_solution_hydrogens geom
_atom_sites_solution_primary direct
_atom_sites_solution_secondary difmap
_audit_creation_method SHELXL-97
_cell_angle_alpha 107.6090(10)
_cell_angle_beta 93.8820(10)
_cell_angle_gamma 110.0360(10)
_cell_formula_units_Z 2
_cell_length_a 8.6178(5)
_cell_length_b 9.5901(6)
_cell_length_c 12.1543(7)
_cell_measurement_reflns_used 9988
_cell_measurement_temperature 100(2)
_cell_measurement_theta_max 27.97
_cell_measurement_theta_min 2.41
_cell_volume 882.86(9)
_computing_cell_refinement 'SAINT (Bruker, 2009)'
_computing_data_collection 'APEX2 (Bruker, 2009)'
_computing_data_reduction 'SAINT (Bruker, 2009)'
_computing_molecular_graphics 'SHELXTL (Sheldrick, 2008)'
_computing_publication_material 'SHELXTL (Sheldrick, 2008)'
_computing_structure_refinement 'SHELXL97 (Sheldrick, 2008)'
_computing_structure_solution 'SHELXS97 (Sheldrick, 2008)'
_diffrn_ambient_temperature 100(2)
_diffrn_measured_fraction_theta_full 0.986
_diffrn_measured_fraction_theta_max 0.937
_diffrn_measurement_device_type 'Bruker APEXII CCD'
_diffrn_measurement_method '\f and \w'
_diffrn_radiation_monochromator graphite
_diffrn_radiation_source 'fine-focus sealed tube'
_diffrn_radiation_type MoK\a
_diffrn_radiation_wavelength 0.71073
_diffrn_reflns_av_R_equivalents 0.0262
_diffrn_reflns_av_sigmaI/netI 0.0240
_diffrn_reflns_limit_h_max 10
_diffrn_reflns_limit_h_min -11
_diffrn_reflns_limit_k_max 12
_diffrn_reflns_limit_k_min -11
_diffrn_reflns_limit_l_max 11
_diffrn_reflns_limit_l_min -15
_diffrn_reflns_number 13560
_diffrn_reflns_theta_full 25.00
_diffrn_reflns_theta_max 27.97
_diffrn_reflns_theta_min 2.41
_diffrn_standards_number 0
_exptl_absorpt_coefficient_mu 0.325
_exptl_absorpt_correction_T_max 0.9232
_exptl_absorpt_correction_T_min 0.8810
_exptl_absorpt_correction_type multi-scan
_exptl_absorpt_process_details '(SADABS; Bruker, 2009)'
_exptl_crystal_colour colourless
_exptl_crystal_density_diffrn 1.406
_exptl_crystal_density_method 'not measured'
_exptl_crystal_description Block
_exptl_crystal_F_000 388
_exptl_crystal_size_max 0.40
_exptl_crystal_size_mid 0.35
_exptl_crystal_size_min 0.25
_refine_diff_density_max 0.283
_refine_diff_density_min -0.438
_refine_ls_extinction_method none
_refine_ls_goodness_of_fit_ref 1.019
_refine_ls_hydrogen_treatment mixed
_refine_ls_matrix_type full
_refine_ls_number_parameters 230
_refine_ls_number_reflns 3982
_refine_ls_number_restraints 0
_refine_ls_restrained_S_all 1.019
_refine_ls_R_factor_all 0.0356
_refine_ls_R_factor_gt 0.0329
_refine_ls_shift/su_max 0.004
_refine_ls_shift/su_mean 0.001
_refine_ls_structure_factor_coef Fsqd
_refine_ls_weighting_details 'calc w=1/[\s^2^(Fo^2^)+(0.0396P)^2^+0.4993P] where P=(Fo^2^+2Fc^2^)/3'
_refine_ls_weighting_scheme calc
_refine_ls_wR_factor_gt 0.0826
_refine_ls_wR_factor_ref 0.0855
_reflns_number_gt 3681
_reflns_number_total 3982
_reflns_threshold_expression I>2\s(I)
_cod_data_source_file lh5173.cif
_cod_data_source_block I
_cod_original_sg_symbol_Hall ' -P 1 '
_cod_database_code 2228803
_cod_database_fobs_code 2228803

loop_
_symmetry_equiv_pos_as_xyz
'x, y, z'
'-x, -y, -z'

loop_
_atom_site_type_symbol
_atom_site_label
_atom_site_fract_x
_atom_site_fract_y
_atom_site_fract_z
_atom_site_U_iso_or_equiv
_atom_site_adp_type
_atom_site_calc_flag
_atom_site_refinement_flags
_atom_site_occupancy
_atom_site_disorder_assembly
_atom_site_disorder_group
Cl Cl1 1.12274(4) 0.65811(4) 0.77058(3) 0.02847(10) Uani d . 1 . .
P P1 0.49017(4) 0.15695(4) 0.67814(3) 0.01573(9) Uani d . 1 . .
O O1 0.35884(12) 0.01133(11) 0.59500(8) 0.0201(2) Uani d . 1 . .
O O2 0.44078(12) 0.30686(11) 0.72227(8) 0.01837(19) Uani d . 1 . .
O O3 0.53917(12) 0.14595(11) 0.80359(8) 0.0184(2) Uani d . 1 . .
N N1 0.65627(15) 0.21809(13) 0.62570(10) 0.0194(2) Uani d . 1 . .
C C1 0.97088(17) 0.61883(16) 0.65109(11) 0.0190(3) Uani d . 1 . .
C C2 1.00000(19) 0.72582(16) 0.59229(13) 0.0244(3) Uani d . 1 . .
H H2A 1.1015 0.8170 0.6159 0.029 Uiso calc R 1 . .
C C3 0.8788(2) 0.69789(18) 0.49836(13) 0.0276(3) Uani d . 1 . .
H H3A 0.8965 0.7708 0.4577 0.033 Uiso calc R 1 . .
C C4 0.7317(2) 0.56346(18) 0.46398(13) 0.0262(3) Uani d . 1 . .
H H4A 0.6485 0.5443 0.3999 0.031 Uiso calc R 1 . .
C C5 0.70658(17) 0.45701(16) 0.52345(12) 0.0207(3) Uani d . 1 . .
H H5A 0.6058 0.3650 0.4989 0.025 Uiso calc R 1 . .
C C6 0.82539(16) 0.48181(15) 0.61804(11) 0.0167(2) Uani d . 1 . .
C C7 0.80201(17) 0.36547(15) 0.68278(11) 0.0188(3) Uani d . 1 . .
H H7A 0.9043 0.3410 0.6882 0.023 Uiso calc R 1 . .
H H7B 0.7890 0.4157 0.7639 0.023 Uiso calc R 1 . .
C C8 0.32185(16) 0.31673(15) 0.79467(11) 0.0170(3) Uani d . 1 . .
C C9 0.35893(18) 0.46128(16) 0.88220(12) 0.0206(3) Uani d . 1 . .
H H9A 0.4608 0.5481 0.8920 0.025 Uiso calc R 1 . .
C C10 0.24451(19) 0.47717(17) 0.95549(12) 0.0232(3) Uani d . 1 . .
H H10A 0.2686 0.5755 1.0163 0.028 Uiso calc R 1 . .
C C11 0.09537(19) 0.35066(17) 0.94059(13) 0.0235(3) Uani d . 1 . .
H H11A 0.0181 0.3619 0.9915 0.028 Uiso calc R 1 . .
C C12 0.05959(18) 0.20772(17) 0.85097(13) 0.0241(3) Uani d . 1 . .
H H12A -0.0430 0.1213 0.8402 0.029 Uiso calc R 1 . .
C C13 0.17259(18) 0.18976(16) 0.77676(12) 0.0215(3) Uani d . 1 . .
H H13A 0.1478 0.0921 0.7149 0.026 Uiso calc R 1 . .
C C14 0.60296(16) 0.03684(15) 0.82152(12) 0.0177(3) Uani d . 1 . .
C C15 0.60994(18) -0.08832(16) 0.73025(13) 0.0233(3) Uani d . 1 . .
H H15A 0.5699 -0.1047 0.6508 0.028 Uiso calc R 1 . .
C C16 0.67701(19) -0.18925(17) 0.75786(14) 0.0277(3) Uani d . 1 . .
H H16A 0.6826 -0.2756 0.6965 0.033 Uiso calc R 1 . .
C C17 0.7356(2) -0.16551(18) 0.87353(15) 0.0287(3) Uani d . 1 . .
H H17A 0.7817 -0.2348 0.8913 0.034 Uiso calc R 1 . .
C C18 0.7269(2) -0.03992(19) 0.96360(14) 0.0278(3) Uani d . 1 . .
H H18A 0.7667 -0.0235 1.0431 0.033 Uiso calc R 1 . .
C C19 0.65988(18) 0.06176(16) 0.93767(12) 0.0214(3) Uani d . 1 . .
H H19A 0.6533 0.1475 0.9991 0.026 Uiso calc R 1 . .
H H1N 0.661(2) 0.160(2) 0.5644(18) 0.031(5) Uiso d . 1 . .

loop_
_atom_site_aniso_label
_atom_site_aniso_U_11
_atom_site_aniso_U_22
_atom_site_aniso_U_33
_atom_site_aniso_U_12
_atom_site_aniso_U_13
_atom_site_aniso_U_23
Cl1 0.02121(18) 0.0312(2) 0.02217(17) 0.00205(14) -0.00251(13) 0.00503(14)
P1 0.01745(17) 0.01436(16) 0.01548(16) 0.00594(13) 0.00454(12) 0.00518(12)
O1 0.0195(5) 0.0182(5) 0.0192(4) 0.0047(4) 0.0049(4) 0.0043(4)
O2 0.0209(5) 0.0169(4) 0.0210(4) 0.0091(4) 0.0081(4) 0.0086(4)
O3 0.0242(5) 0.0170(4) 0.0164(4) 0.0107(4) 0.0044(4) 0.0056(3)
N1 0.0207(6) 0.0157(5) 0.0184(5) 0.0048(4) 0.0074(5) 0.0029(4)
C1 0.0186(6) 0.0199(6) 0.0170(6) 0.0080(5) 0.0041(5) 0.0036(5)
C2 0.0262(7) 0.0184(6) 0.0290(7) 0.0072(6) 0.0116(6) 0.0088(5)
C3 0.0369(8) 0.0268(7) 0.0302(7) 0.0179(7) 0.0142(7) 0.0170(6)
C4 0.0302(8) 0.0322(8) 0.0235(7) 0.0178(6) 0.0053(6) 0.0128(6)
C5 0.0198(6) 0.0218(6) 0.0201(6) 0.0088(5) 0.0032(5) 0.0059(5)
C6 0.0181(6) 0.0166(6) 0.0166(6) 0.0086(5) 0.0054(5) 0.0049(5)
C7 0.0178(6) 0.0189(6) 0.0188(6) 0.0054(5) 0.0025(5) 0.0072(5)
C8 0.0190(6) 0.0198(6) 0.0173(6) 0.0109(5) 0.0048(5) 0.0091(5)
C9 0.0211(7) 0.0179(6) 0.0223(6) 0.0072(5) 0.0035(5) 0.0068(5)
C10 0.0289(7) 0.0217(7) 0.0209(6) 0.0132(6) 0.0057(6) 0.0056(5)
C11 0.0259(7) 0.0295(7) 0.0249(7) 0.0171(6) 0.0107(6) 0.0140(6)
C12 0.0199(7) 0.0238(7) 0.0315(7) 0.0085(5) 0.0084(6) 0.0125(6)
C13 0.0217(7) 0.0185(6) 0.0238(7) 0.0085(5) 0.0050(5) 0.0056(5)
C14 0.0161(6) 0.0162(6) 0.0225(6) 0.0057(5) 0.0050(5) 0.0092(5)
C15 0.0257(7) 0.0201(6) 0.0231(7) 0.0103(6) 0.0016(5) 0.0049(5)
C16 0.0281(8) 0.0198(7) 0.0352(8) 0.0120(6) 0.0052(6) 0.0066(6)
C17 0.0272(8) 0.0265(7) 0.0410(9) 0.0138(6) 0.0075(7) 0.0193(7)
C18 0.0297(8) 0.0339(8) 0.0279(7) 0.0142(6) 0.0068(6) 0.0190(6)
C19 0.0230(7) 0.0229(7) 0.0214(6) 0.0094(5) 0.0080(5) 0.0102(5)

loop_
_atom_type_symbol
_atom_type_description
_atom_type_scat_dispersion_real
_atom_type_scat_dispersion_imag
_atom_type_scat_source
C C 0.0033 0.0016 'International Tables Vol C Tables 4.2.6.8 and 6.1.1.4'
H H 0.0000 0.0000 'International Tables Vol C Tables 4.2.6.8 and 6.1.1.4'
N N 0.0061 0.0033 'International Tables Vol C Tables 4.2.6.8 and 6.1.1.4'
O O 0.0106 0.0060 'International Tables Vol C Tables 4.2.6.8 and 6.1.1.4'
P P 0.1023 0.0942 'International Tables Vol C Tables 4.2.6.8 and 6.1.1.4'
Cl Cl 0.1484 0.1585 'International Tables Vol C Tables 4.2.6.8 and 6.1.1.4'

loop_
_geom_angle_atom_site_label_1
_geom_angle_atom_site_label_2
_geom_angle_atom_site_label_3
_geom_angle_site_symmetry_1
_geom_angle_site_symmetry_3
_geom_angle
_geom_angle_publ_flag
O1 P1 O2 . . 116.37(6) ?
O1 P1 O3 . . 113.92(5) ?
O2 P1 O3 . . 98.03(5) ?
O1 P1 N1 . . 113.05(6) ?
O2 P1 N1 . . 104.00(6) ?
O3 P1 N1 . . 110.13(6) ?
C8 O2 P1 . . 123.42(8) ?
C14 O3 P1 . . 124.66(8) ?
C7 N1 P1 . . 125.99(9) ?
C7 N1 H1N . . 117.4(14) ?
P1 N1 H1N . . 116.5(14) ?
C2 C1 C6 . . 122.43(13) ?
C2 C1 Cl1 . . 118.35(11) ?
C6 C1 Cl1 . . 119.22(10) ?
C1 C2 C3 . . 119.07(13) ?
C1 C2 H2A . . 120.5 ?
C3 C2 H2A . . 120.5 ?
C4 C3 C2 . . 119.95(13) ?
C4 C3 H3A . . 120.0 ?
C2 C3 H3A . . 120.0 ?
C3 C4 C5 . . 119.83(14) ?
C3 C4 H4A . . 120.1 ?
C5 C4 H4A . . 120.1 ?
C4 C5 C6 . . 121.60(13) ?
C4 C5 H5A . . 119.2 ?
C6 C5 H5A . . 119.2 ?
C5 C6 C1 . . 117.10(12) ?
C5 C6 C7 . . 122.47(12) ?
C1 C6 C7 . . 120.42(12) ?
N1 C7 C6 . . 113.03(11) ?
N1 C7 H7A . . 109.0 ?
C6 C7 H7A . . 109.0 ?
N1 C7 H7B . . 109.0 ?
C6 C7 H7B . . 109.0 ?
H7A C7 H7B . . 107.8 ?
C9 C8 C13 . . 121.71(13) ?
C9 C8 O2 . . 116.66(12) ?
C13 C8 O2 . . 121.59(12) ?
C8 C9 C10 . . 118.77(13) ?
C8 C9 H9A . . 120.6 ?
C10 C9 H9A . . 120.6 ?
C11 C10 C9 . . 120.55(13) ?
C11 C10 H10A . . 119.7 ?
C9 C10 H10A . . 119.7 ?
C12 C11 C10 . . 119.65(13) ?
C12 C11 H11A . . 120.2 ?
C10 C11 H11A . . 120.2 ?
C11 C12 C13 . . 120.56(14) ?
C11 C12 H12A . . 119.7 ?
C13 C12 H12A . . 119.7 ?
C8 C13 C12 . . 118.73(13) ?
C8 C13 H13A . . 120.6 ?
C12 C13 H13A . . 120.6 ?
C19 C14 C15 . . 121.49(12) ?
C19 C14 O3 . . 115.36(11) ?
C15 C14 O3 . . 123.15(12) ?
C14 C15 C16 . . 118.46(13) ?
C14 C15 H15A . . 120.8 ?
C16 C15 H15A . . 120.8 ?
C17 C16 C15 . . 120.86(14) ?
C17 C16 H16A . . 119.6 ?
C15 C16 H16A . . 119.6 ?
C16 C17 C18 . . 119.76(13) ?
C16 C17 H17A . . 120.1 ?
C18 C17 H17A . . 120.1 ?
C19 C18 C17 . . 120.15(14) ?
C19 C18 H18A . . 119.9 ?
C17 C18 H18A . . 119.9 ?
C14 C19 C18 . . 119.28(13) ?
C14 C19 H19A . . 120.4 ?
C18 C19 H19A . . 120.4 ?

loop_
_geom_bond_atom_site_label_1
_geom_bond_atom_site_label_2
_geom_bond_site_symmetry_2
_geom_bond_distance
_geom_bond_publ_flag
Cl1 C1 . 1.7429(14) ?
P1 O1 . 1.4699(10) ?
P1 O2 . 1.5872(9) ?
P1 O3 . 1.5984(9) ?
P1 N1 . 1.6042(12) ?
O2 C8 . 1.4043(15) ?
O3 C14 . 1.4002(15) ?
N1 C7 . 1.4591(17) ?
N1 H1N . 0.80(2) ?
C1 C2 . 1.3850(19) ?
C1 C6 . 1.3942(18) ?
C2 C3 . 1.389(2) ?
C2 H2A . 0.9500 ?
C3 C4 . 1.388(2) ?
C3 H3A . 0.9500 ?
C4 C5 . 1.388(2) ?
C4 H4A . 0.9500 ?
C5 C6 . 1.3910(18) ?
C5 H5A . 0.9500 ?
C6 C7 . 1.5175(17) ?
C7 H7A . 0.9900 ?
C7 H7B . 0.9900 ?
C8 C9 . 1.3834(18) ?
C8 C13 . 1.3831(19) ?
C9 C10 . 1.389(2) ?
C9 H9A . 0.9500 ?
C10 C11 . 1.387(2) ?
C10 H10A . 0.9500 ?
C11 C12 . 1.386(2) ?
C11 H11A . 0.9500 ?
C12 C13 . 1.390(2) ?
C12 H12A . 0.9500 ?
C13 H13A . 0.9500 ?
C14 C19 . 1.3829(19) ?
C14 C15 . 1.3884(19) ?
C15 C16 . 1.392(2) ?
C15 H15A . 0.9500 ?
C16 C17 . 1.384(2) ?
C16 H16A . 0.9500 ?
C17 C18 . 1.389(2) ?
C17 H17A . 0.9500 ?
C18 C19 . 1.389(2) ?
C18 H18A . 0.9500 ?
C19 H19A . 0.9500 ?

loop_
_geom_hbond_atom_site_label_D
_geom_hbond_atom_site_label_H
_geom_hbond_atom_site_label_A
_geom_hbond_site_symmetry_A
_geom_hbond_distance_DH
_geom_hbond_distance_HA
_geom_hbond_distance_DA
_geom_hbond_angle_DHA
N1 H1N O1 2_656 0.80(2) 2.08(2) 2.8703(15) 172.2(19)

loop_
_geom_torsion_atom_site_label_1
_geom_torsion_atom_site_label_2
_geom_torsion_atom_site_label_3
_geom_torsion_atom_site_label_4
_geom_torsion_site_symmetry_1
_geom_torsion_site_symmetry_2
_geom_torsion_site_symmetry_3
_geom_torsion_site_symmetry_4
_geom_torsion
_geom_torsion_publ_flag
O1 P1 O2 C8 . . . . 67.62(11) ?
O3 P1 O2 C8 . . . . -54.18(10) ?
N1 P1 O2 C8 . . . . -167.34(10) ?
O1 P1 O3 C14 . . . . 59.85(11) ?
O2 P1 O3 C14 . . . . -176.56(10) ?
N1 P1 O3 C14 . . . . -68.38(11) ?
O1 P1 N1 C7 . . . . 174.57(10) ?
O2 P1 N1 C7 . . . . 47.45(12) ?
O3 P1 N1 C7 . . . . -56.72(12) ?
C6 C1 C2 C3 . . . . 1.3(2) ?
Cl1 C1 C2 C3 . . . . -178.73(11) ?
C1 C2 C3 C4 . . . . -0.6(2) ?
C2 C3 C4 C5 . . . . -0.2(2) ?
C3 C4 C5 C6 . . . . 0.4(2) ?
C4 C5 C6 C1 . . . . 0.29(19) ?
C4 C5 C6 C7 . . . . -178.79(12) ?
C2 C1 C6 C5 . . . . -1.16(19) ?
Cl1 C1 C6 C5 . . . . 178.91(10) ?
C2 C1 C6 C7 . . . . 177.94(12) ?
Cl1 C1 C6 C7 . . . . -1.99(17) ?
P1 N1 C7 C6 . . . . -113.96(12) ?
C5 C6 C7 N1 . . . . 8.01(18) ?
C1 C6 C7 N1 . . . . -171.04(11) ?
P1 O2 C8 C9 . . . . 140.36(10) ?
P1 O2 C8 C13 . . . . -41.74(16) ?
C13 C8 C9 C10 . . . . 1.6(2) ?
O2 C8 C9 C10 . . . . 179.53(11) ?
C8 C9 C10 C11 . . . . -0.4(2) ?
C9 C10 C11 C12 . . . . -0.7(2) ?
C10 C11 C12 C13 . . . . 0.6(2) ?
C9 C8 C13 C12 . . . . -1.7(2) ?
O2 C8 C13 C12 . . . . -179.47(12) ?
C11 C12 C13 C8 . . . . 0.5(2) ?
P1 O3 C14 C19 . . . . 171.04(10) ?
P1 O3 C14 C15 . . . . -8.87(18) ?
C19 C14 C15 C16 . . . . -0.4(2) ?
O3 C14 C15 C16 . . . . 179.53(13) ?
C14 C15 C16 C17 . . . . -0.1(2) ?
C15 C16 C17 C18 . . . . 0.4(2) ?
C16 C17 C18 C19 . . . . -0.2(2) ?
C15 C14 C19 C18 . . . . 0.5(2) ?
O3 C14 C19 C18 . . . . -179.36(12) ?
C17 C18 C19 C14 . . . . -0.3(2) ?

loop_
_cod_related_entry_id
_cod_related_entry_database
_cod_related_entry_code
1 ChemSpider 30656427
